data_9000114
loop_
_publ_author_name
'Finney, J. J.'

_publ_section_title
;
 The crystal structure of carminite
;
_journal_name_full 'American Mineralogist'
_journal_page_first 1
_journal_page_last 13
_journal_volume 48
_journal_year 1963
_chemical_formula_sum 'As2 Fe2 H2 O10 Pb'
_chemical_name_mineral Carminite
_space_group_IT_number 66
_symmetry_space_group_name_Hall '-C 2 2c'
_symmetry_space_group_name_H-M 'C c c m'
_cell_angle_alpha 90
_cell_angle_beta 90
_cell_angle_gamma 90
_cell_formula_units_Z 8
_cell_length_a 16.595
_cell_length_b 7.580
_cell_length_c 12.295
_cell_volume 1546.589
_database_code_amcsd 0000118
_exptl_crystal_density_diffrn 5.418
_cod_original_formula_sum 'Pb As2 Fe2 O10 H2'
_cod_database_code 9000114

loop_
_space_group_symop_operation_xyz
x,y,z
1/2+x,1/2+y,z
x,-y,1/2+z
1/2+x,1/2-y,1/2+z
-x,y,1/2-z
1/2-x,1/2+y,1/2-z
-x,y,1/2+z
1/2-x,1/2+y,1/2+z
x,-y,1/2-z
1/2+x,1/2-y,1/2-z
x,y,-z
1/2+x,1/2+y,-z
-x,-y,z
1/2-x,1/2-y,z
-x,-y,-z
1/2-x,1/2-y,-z

loop_
_atom_site_label
_atom_site_fract_x
_atom_site_fract_y
_atom_site_fract_z
_atom_site_U_iso_or_equiv
_atom_site_type_symbol
_atom_site_attached_hydrogens
Pb1 0.00000 0.00000 0.25000 0.00899 Pb 0
Pb2 0.25000 0.75000 0.00000 0.00456 Pb 0
As1 0.04270 0.74030 0.00000 0.02128 As 0
As2 0.21110 0.00000 0.25000 0.00887 As 0
Fe 0.37780 0.13090 0.13600 0.00507 Fe 0
O1 0.01820 0.24040 0.11530 0.01165 O 0
O2 0.09490 0.53170 0.00000 0.02837 O 0
O3 0.11360 -0.10550 0.00000 ? O 0
O4 0.15250 0.17410 0.24110 0.01001 O 0
O5 0.27210 -0.01290 0.14500 0.00735 O 0
O-H1 0.16560 0.25890 0.00000 ? O 1
O-H2 0.43030 0.00000 0.25000 0.01140 O 1

loop_
_cod_changelog_entry_id
_cod_changelog_entry_author
_cod_changelog_entry_date
_cod_changelog_entry_text
1
;cod-tools version 3.8.0
Id: cif_guess_AMCSD_atom_types 9574 2023-05-10 09:00:05Z saulius
;
2023-05-10T18:45:44+03:00
;Derived atom types and hydrogen counts
from atom names that follow the AMCSD naming convention
(Wat == water, O-H == hydroxyl).
;

loop_
_cod_related_entry_id
_cod_related_entry_database
_cod_related_entry_code
1 AMCSD 0000118
